data_7161099
loop_
_publ_author_name
'Natarajan, Nithya'
'Mouttousadeappane, Dhanavardini'
'Gnanasambandam, Vasuki'

_publ_section_title
;
 Multicomponent domino synthesis of 6-azabicyclo[3.2.1]octanes and their
 cascade ring expansion toward 2-azabicyclo[4.3.1]decanes.
;
_journal_issue 12
_journal_name_full 'Organic &amp; biomolecular chemistry'
_journal_page_first 2469
_journal_page_last 2480
_journal_paper_doi 10.1039/d5ob01817j
_journal_volume 24
_journal_year 2026
_chemical_formula_moiety 'C11 H9 N3 O'
_chemical_formula_sum 'C11 H9 N3 O'
_chemical_formula_weight 199.21
_chemical_name_systematic GV-MNA
_space_group_crystal_system triclinic
_space_group_IT_number 2
_space_group_name_Hall '-P 1'
_space_group_name_H-M_alt 'P -1'
_atom_sites_solution_hydrogens geom
_atom_sites_solution_primary direct
_audit_creation_date 2022-10-08
_audit_creation_method
;
Olex2 1.2-ac21
(compiled 2015.09.16 svn.r134, GUI svn.r4998)
;
_audit_update_record
;
2025-12-28 deposited with the CCDC.	2026-02-19 downloaded from the CCDC.
;
_cell_angle_alpha 113.196(8)
_cell_angle_beta 90.392(7)
_cell_angle_gamma 100.287(6)
_cell_formula_units_Z 2
_cell_length_a 7.3731(5)
_cell_length_b 7.4734(6)
_cell_length_c 9.4400(9)
_cell_measurement_reflns_used 2318
_cell_measurement_temperature 297
_cell_measurement_theta_max 29.2254
_cell_measurement_theta_min 3.5093
_cell_volume 468.71(7)
_computing_cell_refinement
;
CrysAlisPro, Agilent Technologies,
Version 1.171.36.21 (release 14-08-2012 CrysAlis171 .NET)
(compiled Sep 14 2012,17:21:16)
;
_computing_data_collection
;
CrysAlisPro, Agilent Technologies,
Version 1.171.36.21 (release 14-08-2012 CrysAlis171 .NET)
(compiled Sep 14 2012,17:21:16)
;
_computing_data_reduction
;
CrysAlisPro, Agilent Technologies,
Version 1.171.36.21 (release 14-08-2012 CrysAlis171 .NET)
(compiled Sep 14 2012,17:21:16)
;
_computing_molecular_graphics 'Olex2 (Dolomanov et al., 2009)'
_computing_publication_material 'Olex2 (Dolomanov et al., 2009)'
_computing_structure_refinement 'ShelXL (Sheldrick, 2008)'
_computing_structure_solution 'ShelXS (Sheldrick, 2008)'
_diffrn_ambient_temperature 297
_diffrn_detector_area_resol_mean 15.9821
_diffrn_measured_fraction_theta_full 0.998
_diffrn_measured_fraction_theta_max 0.853
_diffrn_measurement_details
;
#__ type_ start__ end____ width___ exp.time_
  1 omega  -15.00   52.00   1.0000    4.0000
omega____ theta____ kappa____ phi______ frames
    -      -17.1835   57.0000 -120.0000 67

#__ type_ start__ end____ width___ exp.time_
  2 omega  -25.00   18.00   1.0000    4.0000
omega____ theta____ kappa____ phi______ frames
    -      -17.1835  -99.0000  -90.0000 43

#__ type_ start__ end____ width___ exp.time_
  3 omega    6.00   43.00   1.0000    4.0000
omega____ theta____ kappa____ phi______ frames
    -       19.9960   57.0000  150.0000 37

#__ type_ start__ end____ width___ exp.time_
  4 omega   66.00   93.00   1.0000    4.0000
omega____ theta____ kappa____ phi______ frames
    -       19.9960  178.0000  -90.0000 27

#__ type_ start__ end____ width___ exp.time_
  5 omega  -34.00   87.00   1.0000    4.0000
omega____ theta____ kappa____ phi______ frames
    -       19.9960    0.0000 -120.0000 121

#__ type_ start__ end____ width___ exp.time_
  6 omega  -10.00   49.00   1.0000    4.0000
omega____ theta____ kappa____ phi______ frames
    -       19.9960  -77.0000   30.0000 59

#__ type_ start__ end____ width___ exp.time_
  7 omega  -25.00   25.00   1.0000    4.0000
omega____ theta____ kappa____ phi______ frames
    -      -17.1835  -99.0000   30.0000 50

#__ type_ start__ end____ width___ exp.time_
  8 omega  -90.00  -65.00   1.0000    4.0000
omega____ theta____ kappa____ phi______ frames
    -      -17.1835  -37.0000  150.0000 25

#__ type_ start__ end____ width___ exp.time_
  9 omega  -90.00   27.00   1.0000    4.0000
omega____ theta____ kappa____ phi______ frames
    -      -17.1835  -19.0000 -120.0000 117
;
_diffrn_measurement_device_type 'Xcalibur, Eos'
_diffrn_measurement_method '\w scans'
_diffrn_orient_matrix_UB_11 0.0299044000
_diffrn_orient_matrix_UB_12 0.1041847000
_diffrn_orient_matrix_UB_13 0.0397988000
_diffrn_orient_matrix_UB_21 0.0197259000
_diffrn_orient_matrix_UB_22 0.0076538000
_diffrn_orient_matrix_UB_23 -0.0710684000
_diffrn_orient_matrix_UB_31 -0.0913586000
_diffrn_orient_matrix_UB_32 0.0134417000
_diffrn_orient_matrix_UB_33 -0.0098393000
_diffrn_radiation_monochromator graphite
_diffrn_radiation_type MoK\a
_diffrn_radiation_wavelength 0.71073
_diffrn_reflns_av_R_equivalents 0.0166
_diffrn_reflns_av_unetI/netI 0.0187
_diffrn_reflns_Laue_measured_fraction_full 0.998
_diffrn_reflns_Laue_measured_fraction_max 0.853
_diffrn_reflns_limit_h_max 9
_diffrn_reflns_limit_h_min -9
_diffrn_reflns_limit_k_max 10
_diffrn_reflns_limit_k_min -9
_diffrn_reflns_limit_l_max 12
_diffrn_reflns_limit_l_min -12
_diffrn_reflns_number 5180
_diffrn_reflns_point_group_measured_fraction_full 0.998
_diffrn_reflns_point_group_measured_fraction_max 0.853
_diffrn_reflns_theta_full 25.242
_diffrn_reflns_theta_max 29.290
_diffrn_reflns_theta_min 3.516
_diffrn_source 'Enhance (Mo) X-ray Source'
_exptl_absorpt_coefficient_mu 0.095
_exptl_absorpt_correction_T_max 1.00000
_exptl_absorpt_correction_T_min 0.61663
_exptl_absorpt_correction_type multi-scan
_exptl_absorpt_process_details
;
CrysAlisPro, Agilent Technologies,
Version 1.171.36.21 (release 14-08-2012 CrysAlis171 .NET)
(compiled Sep 14 2012,17:21:16)
Empirical absorption correction using spherical harmonics,
 implemented in SCALE3 ABSPACK scaling algorithm.
;
_exptl_crystal_colour yellow
_exptl_crystal_colour_primary yellow
_exptl_crystal_density_diffrn 1.412
_exptl_crystal_description block
_exptl_crystal_F_000 208
_exptl_crystal_size_max 0.15
_exptl_crystal_size_mid 0.12
_exptl_crystal_size_min 0.11
_refine_diff_density_max 0.222
_refine_diff_density_min -0.335
_refine_diff_density_rms 0.103
_refine_ls_extinction_method none
_refine_ls_goodness_of_fit_ref 1.057
_refine_ls_hydrogen_treatment constr
_refine_ls_matrix_type full
_refine_ls_number_parameters 136
_refine_ls_number_reflns 2186
_refine_ls_number_restraints 0
_refine_ls_restrained_S_all 1.057
_refine_ls_R_factor_all 0.0537
_refine_ls_R_factor_gt 0.0463
_refine_ls_shift/su_max 0.000
_refine_ls_shift/su_mean 0.000
_refine_ls_structure_factor_coef Fsqd
_refine_ls_weighting_details 'w=1/[\s^2^(Fo^2^)+(0.0629P)^2^+0.1119P] where P=(Fo^2^+2Fc^2^)/3'
_refine_ls_weighting_scheme calc
_refine_ls_wR_factor_gt 0.1169
_refine_ls_wR_factor_ref 0.1244
_reflns_Friedel_coverage 0.000
_reflns_number_gt 1882
_reflns_number_total 2186
_reflns_threshold_expression 'I > 2\s(I)'
_cod_data_source_file d5ob01817j2.cif
_cod_data_source_block gv-mna
_cod_database_code 7161099
_chemical_oxdiff_formula 'C18 H18 O2 N2 S4'
_chemical_oxdiff_usercomment 'YELLOW COLOUR BLOCK, 297K, 0.68 0.48 0.32'
_shelx_space_group_comment
;
The symmetry employed for this shelxl refinement is uniquely defined
by the following loop, which should always be used as a source of
symmetry information in preference to the above space-group names.
They are only intended as comments.
;
_reflns_odcompleteness_completeness 99.69
_reflns_odcompleteness_iscentric 1
_reflns_odcompleteness_theta 26.32
_olex2_refinement_description
;
1. Fixed Uiso
 At 1.2 times of:
  All C(H) groups, All C(H,H) groups, All N(H) groups, All N(H,H) groups
2.a Secondary CH2 refined with riding coordinates:
 C9(H9A,H9B)
2.b Aromatic/amide H refined with riding coordinates:
 C6(H6), N1(H1), C7(H7), C4(H4), C5(H5)
2.c X=CH2 refined with riding coordinates:
 N15(H15A,H15B)
;
_shelx_shelxl_version_number 2014/7
_olex2_date_sample_data_collection 2019-01-29
_olex2_submission_special_instructions 'No special instructions were received'

loop_
_space_group_symop_operation_xyz
'x, y, z'
'-x, -y, -z'

loop_
_atom_site_label
_atom_site_type_symbol
_atom_site_fract_x
_atom_site_fract_y
_atom_site_fract_z
_atom_site_U_iso_or_equiv
_atom_site_adp_type
_atom_site_occupancy
_atom_site_site_symmetry_order
_atom_site_calc_flag
_atom_site_refinement_flags_posn
_atom_site_refinement_flags_adp
_atom_site_refinement_flags_occupancy
_atom_site_disorder_assembly
_atom_site_disorder_group
O12 O 0.89590(16) 0.13092(14) 0.17836(11) 0.0444(3) Uani 1 1 d . . . . .
C10 C 0.81267(17) -0.05610(18) 0.32800(14) 0.0290(3) Uani 1 1 d . . . . .
C3 C 0.71797(16) 0.10494(18) 0.60588(13) 0.0286(3) Uani 1 1 d . . . . .
C2 C 0.77245(16) 0.10163(18) 0.45472(13) 0.0276(3) Uani 1 1 d . . . . .
C8 C 0.69581(17) 0.29682(19) 0.69666(15) 0.0325(3) Uani 1 1 d . . . . .
C6 C 0.6236(2) 0.2023(3) 0.90566(17) 0.0479(4) Uani 1 1 d . . . . .
H6 H 0.5930 0.2338 1.0069 0.057 Uiso 1 1 calc R . . . .
N1 N 0.77857(16) 0.28362(16) 0.46047(12) 0.0351(3) Uani 1 1 d . . . . .
H1 H 0.8071 0.3155 0.3842 0.042 Uiso 1 1 calc R . . . .
N15 N 0.90806(17) -0.19376(17) 0.07059(13) 0.0415(3) Uani 1 1 d . . . . .
H15A H 0.9444 -0.1852 -0.0133 0.050 Uiso 1 1 calc R . . . .
H15B H 0.8929 -0.3058 0.0791 0.050 Uiso 1 1 calc R . . . .
C13 C 0.79512(19) -0.24652(19) 0.33035(15) 0.0348(3) Uani 1 1 d . . . . .
N14 N 0.7836(2) -0.40433(19) 0.32427(16) 0.0548(4) Uani 1 1 d . . . . .
C11 C 0.87487(17) -0.03209(18) 0.18838(14) 0.0311(3) Uani 1 1 d . . . . .
C7 C 0.6477(2) 0.3468(2) 0.84756(16) 0.0421(3) Uani 1 1 d . . . . .
H7 H 0.6320 0.4749 0.9080 0.051 Uiso 1 1 calc R . . . .
C9 C 0.7329(2) 0.42322(19) 0.60663(16) 0.0385(3) Uani 1 1 d . . . . .
H9A H 0.6244 0.4735 0.5932 0.046 Uiso 1 1 calc R . . . .
H9B H 0.8354 0.5338 0.6561 0.046 Uiso 1 1 calc R . . . .
C4 C 0.69097(19) -0.0409(2) 0.66443(16) 0.0371(3) Uani 1 1 d . . . . .
H4 H 0.7038 -0.1699 0.6038 0.045 Uiso 1 1 calc R . . . .
C5 C 0.6444(2) 0.0111(3) 0.81542(18) 0.0468(4) Uani 1 1 d . . . . .
H5 H 0.6269 -0.0842 0.8568 0.056 Uiso 1 1 calc R . . . .

loop_
_atom_site_aniso_label
_atom_site_aniso_U_11
_atom_site_aniso_U_22
_atom_site_aniso_U_33
_atom_site_aniso_U_23
_atom_site_aniso_U_13
_atom_site_aniso_U_12
O12 0.0689(7) 0.0372(5) 0.0371(5) 0.0223(4) 0.0192(5) 0.0168(5)
C10 0.0328(6) 0.0275(6) 0.0302(6) 0.0151(5) 0.0041(5) 0.0063(5)
C3 0.0274(6) 0.0326(6) 0.0283(6) 0.0155(5) 0.0037(4) 0.0044(5)
C2 0.0276(6) 0.0292(6) 0.0297(6) 0.0163(5) 0.0026(4) 0.0044(5)
C8 0.0303(6) 0.0333(6) 0.0335(6) 0.0135(5) 0.0052(5) 0.0051(5)
C6 0.0462(8) 0.0665(10) 0.0346(7) 0.0243(7) 0.0133(6) 0.0103(7)
N1 0.0493(7) 0.0286(5) 0.0332(6) 0.0176(4) 0.0109(5) 0.0096(5)
N15 0.0577(8) 0.0334(6) 0.0321(6) 0.0121(5) 0.0143(5) 0.0079(5)
C13 0.0429(7) 0.0324(7) 0.0334(6) 0.0164(5) 0.0082(5) 0.0102(5)
N14 0.0831(10) 0.0357(7) 0.0553(8) 0.0249(6) 0.0179(7) 0.0192(7)
C11 0.0350(6) 0.0310(6) 0.0293(6) 0.0142(5) 0.0044(5) 0.0066(5)
C7 0.0402(7) 0.0457(8) 0.0352(7) 0.0111(6) 0.0110(5) 0.0076(6)
C9 0.0474(8) 0.0292(6) 0.0394(7) 0.0134(6) 0.0115(6) 0.0098(6)
C4 0.0418(7) 0.0391(7) 0.0382(7) 0.0236(6) 0.0072(5) 0.0078(6)
C5 0.0494(8) 0.0605(10) 0.0444(8) 0.0360(7) 0.0118(6) 0.0094(7)

loop_
_atom_type_symbol
_atom_type_description
_atom_type_scat_dispersion_real
_atom_type_scat_dispersion_imag
_atom_type_scat_source
C C 0.0033 0.0016 'International Tables Vol C Tables 4.2.6.8 and 6.1.1.4'
H H 0.0000 0.0000 'International Tables Vol C Tables 4.2.6.8 and 6.1.1.4'
N N 0.0061 0.0033 'International Tables Vol C Tables 4.2.6.8 and 6.1.1.4'
O O 0.0106 0.0060 'International Tables Vol C Tables 4.2.6.8 and 6.1.1.4'

loop_
_geom_angle_atom_site_label_1
_geom_angle_atom_site_label_2
_geom_angle_atom_site_label_3
_geom_angle
_geom_angle_site_symmetry_1
_geom_angle_site_symmetry_3
_geom_angle_publ_flag
C2 C10 C13 120.58(11) . . ?
C2 C10 C11 121.66(11) . . ?
C13 C10 C11 117.75(11) . . ?
C8 C3 C2 107.48(11) . . ?
C4 C3 C2 132.06(12) . . ?
C4 C3 C8 120.46(12) . . ?
C10 C2 C3 128.38(11) . . ?
N1 C2 C10 124.63(11) . . ?
N1 C2 C3 106.99(10) . . ?
C3 C8 C9 109.62(11) . . ?
C7 C8 C3 120.79(13) . . ?
C7 C8 C9 129.59(12) . . ?
C7 C6 H6 119.6 . . ?
C7 C6 C5 120.88(13) . . ?
C5 C6 H6 119.6 . . ?
C2 N1 H1 122.9 . . ?
C2 N1 C9 114.14(11) . . ?
C9 N1 H1 122.9 . . ?
H15A N15 H15B 120.0 . . ?
C11 N15 H15A 120.0 . . ?
C11 N15 H15B 120.0 . . ?
N14 C13 C10 176.32(14) . . ?
O12 C11 C10 121.52(11) . . ?
O12 C11 N15 120.98(11) . . ?
N15 C11 C10 117.50(11) . . ?
C8 C7 H7 120.8 . . ?
C6 C7 C8 118.47(13) . . ?
C6 C7 H7 120.8 . . ?
C8 C9 H9A 111.4 . . ?
C8 C9 H9B 111.4 . . ?
N1 C9 C8 101.77(10) . . ?
N1 C9 H9A 111.4 . . ?
N1 C9 H9B 111.4 . . ?
H9A C9 H9B 109.3 . . ?
C3 C4 H4 120.9 . . ?
C5 C4 C3 118.22(13) . . ?
C5 C4 H4 120.9 . . ?
C6 C5 C4 121.17(14) . . ?
C6 C5 H5 119.4 . . ?
C4 C5 H5 119.4 . . ?

loop_
_geom_bond_atom_site_label_1
_geom_bond_atom_site_label_2
_geom_bond_distance
_geom_bond_site_symmetry_2
_geom_bond_publ_flag
O12 C11 1.2412(15) . ?
C10 C2 1.3883(17) . ?
C10 C13 1.4148(17) . ?
C10 C11 1.4646(16) . ?
C3 C2 1.4770(16) . ?
C3 C8 1.3910(17) . ?
C3 C4 1.3897(17) . ?
C2 N1 1.3322(15) . ?
C8 C7 1.3892(18) . ?
C8 C9 1.4942(18) . ?
C6 H6 0.9300 . ?
C6 C7 1.378(2) . ?
C6 C5 1.383(2) . ?
N1 H1 0.8600 . ?
N1 C9 1.4504(16) . ?
N15 H15A 0.8600 . ?
N15 H15B 0.8600 . ?
N15 C11 1.3442(16) . ?
C13 N14 1.1455(17) . ?
C7 H7 0.9300 . ?
C9 H9A 0.9700 . ?
C9 H9B 0.9700 . ?
C4 H4 0.9300 . ?
C4 C5 1.385(2) . ?
C5 H5 0.9300 . ?

loop_
_geom_torsion_atom_site_label_1
_geom_torsion_atom_site_label_2
_geom_torsion_atom_site_label_3
_geom_torsion_atom_site_label_4
_geom_torsion
_geom_torsion_site_symmetry_1
_geom_torsion_site_symmetry_2
_geom_torsion_site_symmetry_3
_geom_torsion_site_symmetry_4
_geom_torsion_publ_flag
C10 C2 N1 C9 -179.22(12) . . . . ?
C3 C2 N1 C9 0.25(15) . . . . ?
C3 C8 C7 C6 0.5(2) . . . . ?
C3 C8 C9 N1 -0.54(14) . . . . ?
C3 C4 C5 C6 0.6(2) . . . . ?
C2 C10 C11 O12 0.7(2) . . . . ?
C2 C10 C11 N15 -179.07(11) . . . . ?
C2 C3 C8 C7 -178.81(11) . . . . ?
C2 C3 C8 C9 0.70(14) . . . . ?
C2 C3 C4 C5 178.09(13) . . . . ?
C2 N1 C9 C8 0.16(15) . . . . ?
C8 C3 C2 C10 178.85(12) . . . . ?
C8 C3 C2 N1 -0.59(14) . . . . ?
C8 C3 C4 C5 -0.9(2) . . . . ?
C13 C10 C2 C3 3.2(2) . . . . ?
C13 C10 C2 N1 -177.42(12) . . . . ?
C13 C10 C11 O12 -179.06(12) . . . . ?
C13 C10 C11 N15 1.14(18) . . . . ?
C11 C10 C2 C3 -176.57(11) . . . . ?
C11 C10 C2 N1 2.8(2) . . . . ?
C7 C8 C9 N1 178.91(13) . . . . ?
C7 C6 C5 C4 0.4(2) . . . . ?
C9 C8 C7 C6 -178.94(14) . . . . ?
C4 C3 C2 C10 -0.3(2) . . . . ?
C4 C3 C2 N1 -179.73(13) . . . . ?
C4 C3 C8 C7 0.45(19) . . . . ?
C4 C3 C8 C9 179.96(12) . . . . ?
C5 C6 C7 C8 -0.9(2) . . . . ?
